data_7039060
loop_
_publ_author_name
'Santana, M. D.'
'L\'opez-Banet, L'
'S\'anchez, G'
'P\'erez, J'
'P\'erez, E'
'Garc\'ia, L'
'Serrano, J. L.'
'Espinosa, A.'

_publ_section_title
;
 Non-covalent stacking interactions directing the structural and
 photophysical features of mono- and dinuclear cyclometalated
 palladium(ii) complexes.
;
_journal_issue 20
_journal_name_full 'Dalton transactions (Cambridge, England : 2003)'
_journal_page_first 8601
_journal_page_last 8613
_journal_paper_doi 10.1039/c5dt04913j
_journal_volume 45
_journal_year 2016
_chemical_formula_moiety 'C34 H30 N6 Pd2 S2'
_chemical_formula_sum 'C34 H30 N6 Pd2 S2'
_chemical_formula_weight 799.56
_chemical_name_systematic
;
 ?
;
_space_group_IT_number 15
_symmetry_cell_setting monoclinic
_symmetry_space_group_name_Hall '-C 2yc'
_symmetry_space_group_name_H-M 'C 1 2/c 1'
_atom_sites_solution_hydrogens geom
_atom_sites_solution_primary direct
_atom_sites_solution_secondary difmap
_audit_creation_method SHELXL-97
_audit_update_record
;
2015-12-10 deposited with the CCDC.
2016-04-19 downloaded from the CCDC.
;
_cell_angle_alpha 90.00
_cell_angle_beta 116.96
_cell_angle_gamma 90.00
_cell_formula_units_Z 4
_cell_length_a 23.5263(19)
_cell_length_b 10.5734(8)
_cell_length_c 13.8590(11)
_cell_measurement_reflns_used 6838
_cell_measurement_temperature 100(2)
_cell_measurement_theta_max 28.62
_cell_measurement_theta_min 2.97
_cell_volume 3072.8(4)
_computing_structure_refinement 'SHELXL-97 (Sheldrick, 1997)'
_diffrn_ambient_temperature 100(2)
_diffrn_measured_fraction_theta_full 0.000
_diffrn_measured_fraction_theta_max 0.946
_diffrn_measurement_device_type 'Bruker SMART APEX CCD'
_diffrn_radiation_monochromator graphite
_diffrn_radiation_source 'fine-focus sealed tube'
_diffrn_radiation_type MoK\a
_diffrn_radiation_wavelength 0.71073
_diffrn_reflns_av_R_equivalents 0.0178
_diffrn_reflns_av_sigmaI/netI 0.0147
_diffrn_reflns_limit_h_max 31
_diffrn_reflns_limit_h_min -31
_diffrn_reflns_limit_k_max 14
_diffrn_reflns_limit_k_min -13
_diffrn_reflns_limit_l_max 18
_diffrn_reflns_limit_l_min -18
_diffrn_reflns_number 18269
_diffrn_reflns_theta_full 0.50
_diffrn_reflns_theta_max 28.65
_diffrn_reflns_theta_min 1.94
_exptl_absorpt_coefficient_mu 1.342
_exptl_absorpt_correction_T_max 0.8775
_exptl_absorpt_correction_T_min 0.6810
_exptl_absorpt_correction_type multi-scan
_exptl_absorpt_process_details SADABS
_exptl_crystal_colour orange
_exptl_crystal_density_diffrn 1.728
_exptl_crystal_density_method 'not measured'
_exptl_crystal_description block
_exptl_crystal_F_000 1600
_exptl_crystal_size_max 0.31
_exptl_crystal_size_mid 0.18
_exptl_crystal_size_min 0.10
_refine_diff_density_max 0.378
_refine_diff_density_min -0.578
_refine_diff_density_rms 0.105
_refine_ls_extinction_method none
_refine_ls_goodness_of_fit_ref 1.100
_refine_ls_hydrogen_treatment mixed
_refine_ls_matrix_type full
_refine_ls_number_parameters 211
_refine_ls_number_reflns 3749
_refine_ls_number_restraints 0
_refine_ls_restrained_S_all 1.100
_refine_ls_R_factor_all 0.0208
_refine_ls_R_factor_gt 0.0201
_refine_ls_shift/su_max 0.003
_refine_ls_shift/su_mean 0.000
_refine_ls_structure_factor_coef Fsqd
_refine_ls_weighting_details 'calc w=1/[\s^2^(Fo^2^)+(0.0247P)^2^+5.0887P] where P=(Fo^2^+2Fc^2^)/3'
_refine_ls_weighting_scheme calc
_refine_ls_wR_factor_gt 0.0506
_refine_ls_wR_factor_ref 0.0511
_reflns_number_gt 3662
_reflns_number_total 3749
_reflns_threshold_expression >2sigma(I)
_cod_data_source_file c5dt04913j2.cif
_cod_data_source_block II4
_cod_depositor_comments 'Adding full bibliography for 7039057--7039061.cif.'
_cod_original_cell_volume 3072.9(4)
_cod_original_sg_symbol_H-M C2/c
_cod_database_code 7039060

loop_
_symmetry_equiv_pos_as_xyz
'x, y, z'
'-x, y, -z+1/2'
'x+1/2, y+1/2, z'
'-x+1/2, y+1/2, -z+1/2'
'-x, -y, -z'
'x, -y, z-1/2'
'-x+1/2, -y+1/2, -z'
'x+1/2, -y+1/2, z-1/2'

loop_
_atom_site_label
_atom_site_type_symbol
_atom_site_fract_x
_atom_site_fract_y
_atom_site_fract_z
_atom_site_U_iso_or_equiv
_atom_site_adp_type
_atom_site_occupancy
_atom_site_symmetry_multiplicity
_atom_site_calc_flag
_atom_site_refinement_flags
Pd1 Pd 0.508507(5) 0.313578(11) 0.862141(9) 0.01199(5) Uani 1 1 d .
S1 S 0.605428(18) 0.40745(4) 0.90564(3) 0.01632(8) Uani 1 1 d .
N1 N 0.45768(6) 0.48579(13) 0.80674(11) 0.0141(3) Uani 1 1 d .
N2 N 0.42679(7) 0.21014(13) 0.83614(11) 0.0150(3) Uani 1 1 d .
N3 N 0.37432(6) 0.60246(13) 0.70365(11) 0.0167(3) Uani 1 1 d .
C1 C 0.54769(8) 0.14186(15) 0.90235(12) 0.0152(3) Uani 1 1 d .
C2 C 0.61072(8) 0.10179(17) 0.94115(14) 0.0208(3) Uani 1 1 d .
H2 H 0.6438 0.1628 0.9608 0.025 Uiso 1 1 calc R
C3 C 0.62590(9) -0.02679(18) 0.95152(15) 0.0251(4) Uani 1 1 d .
H3 H 0.6692 -0.0516 0.9785 0.030 Uiso 1 1 calc R
C4 C 0.57931(9) -0.11908(17) 0.92339(15) 0.0243(4) Uani 1 1 d .
H4 H 0.5904 -0.2061 0.9289 0.029 Uiso 1 1 calc R
C5 C 0.51648(9) -0.08263(17) 0.88711(15) 0.0218(3) Uani 1 1 d .
H5 H 0.4839 -0.1445 0.8690 0.026 Uiso 1 1 calc R
C6 C 0.50120(8) 0.04642(16) 0.87733(13) 0.0168(3) Uani 1 1 d .
C7 C 0.43683(8) 0.08923(16) 0.84377(14) 0.0188(3) Uani 1 1 d .
C8 C 0.36369(8) 0.25738(15) 0.80202(13) 0.0165(3) Uani 1 1 d .
C9 C 0.35497(8) 0.35981(16) 0.85712(14) 0.0180(3) Uani 1 1 d .
H9 H 0.3901 0.3936 0.9189 0.022 Uiso 1 1 calc R
C10 C 0.29468(8) 0.41227(16) 0.82135(15) 0.0212(3) Uani 1 1 d .
H10 H 0.2887 0.4822 0.8588 0.025 Uiso 1 1 calc R
C11 C 0.24296(8) 0.36310(18) 0.73094(16) 0.0242(4) Uani 1 1 d .
H11 H 0.2020 0.4009 0.7054 0.029 Uiso 1 1 calc R
C12 C 0.25158(9) 0.25823(18) 0.67822(15) 0.0248(4) Uani 1 1 d .
H12 H 0.2162 0.2226 0.6179 0.030 Uiso 1 1 calc R
C13 C 0.31185(8) 0.20559(17) 0.71358(15) 0.0208(3) Uani 1 1 d .
H13 H 0.3177 0.1342 0.6774 0.025 Uiso 1 1 calc R
C14 C 0.45212(8) 0.58390(15) 0.86806(13) 0.0166(3) Uani 1 1 d .
C15 C 0.40033(8) 0.65494(17) 0.80616(14) 0.0188(3) Uani 1 1 d .
C16 C 0.41024(7) 0.50028(15) 0.70644(13) 0.0143(3) Uani 1 1 d .
C17 C 0.31500(8) 0.64105(18) 0.61205(15) 0.0240(4) Uani 1 1 d .
H17A H 0.2988 0.7176 0.6310 0.036 Uiso 1 1 calc R
H17B H 0.2835 0.5731 0.5938 0.036 Uiso 1 1 calc R
H17C H 0.3228 0.6585 0.5496 0.036 Uiso 1 1 calc R
H7 H 0.4024(10) 0.032(2) 0.8295(17) 0.022(5) Uiso 1 1 d .
H14 H 0.4801(11) 0.596(2) 0.9415(19) 0.027(6) Uiso 1 1 d .
H15 H 0.3821(10) 0.726(2) 0.8221(18) 0.021(5) Uiso 1 1 d .

loop_
_atom_site_aniso_label
_atom_site_aniso_U_11
_atom_site_aniso_U_22
_atom_site_aniso_U_33
_atom_site_aniso_U_23
_atom_site_aniso_U_13
_atom_site_aniso_U_12
Pd1 0.01279(7) 0.01237(7) 0.01049(7) 0.00047(4) 0.00499(5) 0.00034(4)
S1 0.01424(18) 0.01840(19) 0.01384(18) 0.00160(14) 0.00418(14) -0.00148(14)
N1 0.0152(6) 0.0141(6) 0.0140(6) 0.0001(5) 0.0074(5) -0.0003(5)
N2 0.0152(6) 0.0167(6) 0.0146(6) 0.0006(5) 0.0080(5) -0.0003(5)
N3 0.0157(6) 0.0170(6) 0.0177(7) 0.0025(5) 0.0080(5) 0.0033(5)
C1 0.0184(7) 0.0161(7) 0.0116(7) 0.0011(6) 0.0072(6) 0.0020(6)
C2 0.0189(8) 0.0212(8) 0.0191(8) 0.0025(6) 0.0058(7) 0.0018(6)
C3 0.0230(9) 0.0251(9) 0.0261(9) 0.0061(7) 0.0103(7) 0.0087(7)
C4 0.0322(10) 0.0178(8) 0.0257(9) 0.0056(7) 0.0154(8) 0.0076(7)
C5 0.0272(9) 0.0164(8) 0.0243(8) 0.0022(7) 0.0138(7) 0.0007(7)
C6 0.0202(8) 0.0159(8) 0.0157(7) 0.0015(6) 0.0094(6) 0.0011(6)
C7 0.0214(8) 0.0173(8) 0.0205(8) 0.0009(6) 0.0120(7) -0.0028(6)
C8 0.0170(7) 0.0158(7) 0.0182(7) 0.0033(6) 0.0093(6) -0.0007(6)
C9 0.0187(8) 0.0177(8) 0.0195(8) 0.0018(6) 0.0105(6) -0.0020(6)
C10 0.0208(8) 0.0186(8) 0.0285(9) 0.0025(7) 0.0149(7) 0.0004(6)
C11 0.0166(8) 0.0234(9) 0.0326(10) 0.0066(7) 0.0110(7) 0.0021(7)
C12 0.0177(8) 0.0252(9) 0.0263(9) 0.0024(7) 0.0056(7) -0.0034(7)
C13 0.0202(8) 0.0203(8) 0.0217(8) -0.0003(6) 0.0093(7) -0.0018(6)
C14 0.0191(8) 0.0156(7) 0.0174(8) -0.0017(6) 0.0103(7) -0.0024(6)
C15 0.0215(8) 0.0161(7) 0.0225(8) -0.0015(6) 0.0133(7) 0.0001(6)
C16 0.0141(7) 0.0141(7) 0.0164(7) 0.0017(6) 0.0085(6) 0.0000(6)
C17 0.0181(8) 0.0268(9) 0.0241(9) 0.0060(7) 0.0068(7) 0.0075(7)

loop_
_atom_type_symbol
_atom_type_description
_atom_type_scat_dispersion_real
_atom_type_scat_dispersion_imag
_atom_type_scat_source
C C 0.0033 0.0016 'International Tables Vol C Tables 4.2.6.8 and 6.1.1.4'
H H 0.0000 0.0000 'International Tables Vol C Tables 4.2.6.8 and 6.1.1.4'
N N 0.0061 0.0033 'International Tables Vol C Tables 4.2.6.8 and 6.1.1.4'
Pd Pd -0.9988 1.0072 'International Tables Vol C Tables 4.2.6.8 and 6.1.1.4'
S S 0.1246 0.1234 'International Tables Vol C Tables 4.2.6.8 and 6.1.1.4'

loop_
_geom_angle_atom_site_label_1
_geom_angle_atom_site_label_2
_geom_angle_atom_site_label_3
_geom_angle
_geom_angle_site_symmetry_1
_geom_angle_site_symmetry_3
C1 Pd1 N2 81.08(6) . .
C1 Pd1 N1 173.67(6) . .
N2 Pd1 N1 93.61(5) . .
C1 Pd1 S1 92.40(5) . .
N2 Pd1 S1 172.82(4) . .
N1 Pd1 S1 93.07(4) . .
C1 Pd1 Pd1 96.84(4) . 2_656
N2 Pd1 Pd1 98.23(4) . 2_656
N1 Pd1 Pd1 80.42(4) . 2_656
S1 Pd1 Pd1 85.474(11) . 2_656
C16 S1 Pd1 103.11(5) 2_656 .
C16 N1 C14 106.57(13) . .
C16 N1 Pd1 122.77(11) . .
C14 N1 Pd1 127.99(11) . .
C7 N2 C8 119.72(14) . .
C7 N2 Pd1 112.44(11) . .
C8 N2 Pd1 127.51(11) . .
C16 N3 C15 108.02(14) . .
C16 N3 C17 125.76(15) . .
C15 N3 C17 125.90(14) . .
C2 C1 C6 116.60(15) . .
C2 C1 Pd1 131.24(13) . .
C6 C1 Pd1 111.91(12) . .
C1 C2 C3 120.87(17) . .
C4 C3 C2 121.61(17) . .
C5 C4 C3 119.02(17) . .
C4 C5 C6 119.43(17) . .
C5 C6 C1 122.42(16) . .
C5 C6 C7 121.53(16) . .
C1 C6 C7 116.03(15) . .
N2 C7 C6 117.54(15) . .
C13 C8 C9 120.08(15) . .
C13 C8 N2 121.23(15) . .
C9 C8 N2 118.66(15) . .
C10 C9 C8 119.69(16) . .
C9 C10 C11 120.45(17) . .
C10 C11 C12 119.59(16) . .
C13 C12 C11 120.13(17) . .
C12 C13 C8 120.01(17) . .
C15 C14 N1 109.56(15) . .
C14 C15 N3 106.27(15) . .
N1 C16 N3 109.55(14) . .
N1 C16 S1 127.23(12) . 2_656
N3 C16 S1 123.23(12) . 2_656

loop_
_geom_bond_atom_site_label_1
_geom_bond_atom_site_label_2
_geom_bond_distance
_geom_bond_site_symmetry_2
Pd1 C1 1.9977(16) .
Pd1 N2 2.0962(14) .
Pd1 N1 2.1219(13) .
Pd1 S1 2.3025(4) .
Pd1 Pd1 2.9485(3) 2_656
S1 C16 1.7300(17) 2_656
N1 C16 1.340(2) .
N1 C14 1.384(2) .
N2 C7 1.296(2) .
N2 C8 1.429(2) .
N3 C16 1.361(2) .
N3 C15 1.383(2) .
N3 C17 1.456(2) .
C1 C2 1.395(2) .
C1 C6 1.411(2) .
C2 C3 1.396(3) .
C3 C4 1.385(3) .
C4 C5 1.383(3) .
C5 C6 1.402(2) .
C6 C7 1.441(2) .
C8 C13 1.391(2) .
C8 C9 1.393(2) .
C9 C10 1.389(2) .
C10 C11 1.392(3) .
C11 C12 1.392(3) .
C12 C13 1.389(3) .
C14 C15 1.355(2) .
C16 S1 1.7300(16) 2_656
